data_4318648
loop_
_publ_author_name
'Ponnaiyan Ayyappan'
'Owen R. Evans'
'Yong Cui'
'Kraig A. Wheeler'
'Wenbin Lin'

_publ_section_title
;
 Nonlinear Optically Active Polymeric Coordination Networks Based on
 Metalm-Pyridylphosphonates
;
_journal_name_full 'Inorganic Chemistry'
_journal_page_first 4978
_journal_page_last 4980
_journal_paper_doi 10.1021/ic025819n
_journal_volume 41
_journal_year 2002
_chemical_formula_sum 'C26 H22 Cd N2 O6 P2'
_chemical_formula_weight 632.80
_chemical_name_systematic
; 
 ? 
;
_space_group_IT_number 60
_symmetry_cell_setting orthorhombic
_symmetry_space_group_name_Hall '-P 2n 2ab'
_symmetry_space_group_name_H-M 'P b c n'
_atom_sites_solution_hydrogens geom
_atom_sites_solution_primary direct
_atom_sites_solution_secondary difmap
_audit_creation_method SHELXL-97
_cell_angle_alpha 90.00
_cell_angle_beta 90.00
_cell_angle_gamma 90.00
_cell_formula_units_Z 4
_cell_length_a 27.904(8)
_cell_length_b 11.640(3)
_cell_length_c 7.546(2)
_cell_measurement_temperature 213(2)
_cell_volume 2451.0(11)
_computing_structure_refinement 'SHELXL-97 (Sheldrick, 1997)'
_computing_structure_solution 'SHELXS-97 (Sheldrick, 1990)'
_diffrn_ambient_temperature 213(2)
_diffrn_measured_fraction_theta_full 0.930
_diffrn_measured_fraction_theta_max 0.930
_diffrn_radiation_monochromator graphite
_diffrn_radiation_source 'fine-focus sealed tube'
_diffrn_radiation_type MoK\a
_diffrn_radiation_wavelength 0.71073
_diffrn_reflns_av_R_equivalents 0.0435
_diffrn_reflns_av_sigmaI/netI 0.0247
_diffrn_reflns_limit_h_max 35
_diffrn_reflns_limit_h_min -35
_diffrn_reflns_limit_k_max 14
_diffrn_reflns_limit_k_min -15
_diffrn_reflns_limit_l_max 3
_diffrn_reflns_limit_l_min -9
_diffrn_reflns_number 14250
_diffrn_reflns_theta_full 27.77
_diffrn_reflns_theta_max 27.77
_diffrn_reflns_theta_min 1.46
_exptl_absorpt_coefficient_mu 1.069
_exptl_crystal_density_diffrn 1.715
_exptl_crystal_density_method 'not measured'
_exptl_crystal_F_000 1272
_refine_diff_density_max 0.671
_refine_diff_density_min -0.354
_refine_diff_density_rms 0.069
_refine_ls_extinction_method none
_refine_ls_goodness_of_fit_ref 1.057
_refine_ls_hydrogen_treatment mixed
_refine_ls_matrix_type full
_refine_ls_number_parameters 168
_refine_ls_number_reflns 2689
_refine_ls_number_restraints 0
_refine_ls_restrained_S_all 1.057
_refine_ls_R_factor_all 0.0296
_refine_ls_R_factor_gt 0.0244
_refine_ls_shift/su_max 0.001
_refine_ls_shift/su_mean 0.000
_refine_ls_structure_factor_coef Fsqd
_refine_ls_weighting_details 'calc w=1/[\s^2^(Fo^2^)+(0.0206P)^2^+3.6609P] where P=(Fo^2^+2Fc^2^)/3'
_refine_ls_weighting_scheme calc
_refine_ls_wR_factor_gt 0.0600
_refine_ls_wR_factor_ref 0.0619
_reflns_number_gt 2344
_reflns_number_total 2689
_reflns_threshold_expression >2sigma(I)
_cod_data_source_file ic025819n_s2_4.cif
_cod_data_source_block compound4
_cod_depositor_comments
;
The following automatic conversions were performed:

'_symmetry_cell_setting' value 'Orthorhombic' changed to
'orthorhombic' according to the built-in table from CIF Core
dictionary named 'cif_core.dic' version 2.4.1 from 2010-06-29.

Automatic conversion script
Id: cif_fix_values 1646 2011-03-28 12:23:43Z adriana 
;
_cod_original_cell_volume 2450.7(12)
_cod_database_code 4318648

loop_
_symmetry_equiv_pos_as_xyz
'x, y, z'
'-x+1/2, -y+1/2, z+1/2'
'-x, y, -z+1/2'
'x+1/2, -y+1/2, -z'
'-x, -y, -z'
'x-1/2, y-1/2, -z-1/2'
'x, -y, z-1/2'
'-x-1/2, y-1/2, z'

loop_
_atom_site_label
_atom_site_type_symbol
_atom_site_fract_x
_atom_site_fract_y
_atom_site_fract_z
_atom_site_U_iso_or_equiv
_atom_site_adp_type
_atom_site_occupancy
_atom_site_symmetry_multiplicity
_atom_site_calc_flag
_atom_site_refinement_flags
_atom_site_disorder_assembly
_atom_site_disorder_group
Cd1 Cd 0.5000 0.346212(19) 0.2500 0.01537(8) Uani 1 2 d S . .
P1 P 0.569000(19) 0.40833(5) -0.11431(7) 0.01612(12) Uani 1 1 d . . .
O1 O 0.55112(6) 0.32579(14) 0.0226(2) 0.0214(3) Uani 1 1 d . . .
O2 O 0.55865(6) 0.35570(14) -0.3018(2) 0.0221(4) Uani 1 1 d . . .
O3 O 0.55064(5) 0.53050(14) -0.1010(2) 0.0196(3) Uani 1 1 d . . .
N1 N 0.95113(6) 0.29646(17) -0.1160(3) 0.0195(4) Uani 1 1 d . . .
C1 C 0.63369(8) 0.4131(2) -0.0948(3) 0.0197(5) Uani 1 1 d . . .
C2 C 0.66118(9) 0.3153(2) -0.1293(4) 0.0279(5) Uani 1 1 d . . .
H2 H 0.6460 0.2473 -0.1663 0.033 Uiso 1 1 calc R . .
C3 C 0.71059(9) 0.3172(2) -0.1097(4) 0.0315(6) Uani 1 1 d . . .
H3 H 0.7285 0.2508 -0.1348 0.038 Uiso 1 1 calc R . .
C4 C 0.73401(8) 0.4166(2) -0.0531(3) 0.0259(5) Uani 1 1 d . . .
C5 C 0.70643(8) 0.5135(2) -0.0172(3) 0.0279(6) Uani 1 1 d . . .
H5 H 0.7215 0.5809 0.0228 0.033 Uiso 1 1 calc R . .
C6 C 0.65688(8) 0.5121(2) -0.0395(3) 0.0235(5) Uani 1 1 d . . .
H6 H 0.6390 0.5789 -0.0169 0.028 Uiso 1 1 calc R . .
C7 C 0.78608(8) 0.4243(2) -0.0269(4) 0.0288(6) Uani 1 1 d . . .
H7 H 0.7970 0.4865 0.0415 0.035 Uiso 1 1 calc R . .
C8 C 0.81965(8) 0.3535(2) -0.0888(3) 0.0265(5) Uani 1 1 d . . .
H8 H 0.8096 0.2928 -0.1622 0.032 Uiso 1 1 calc R . .
C9 C 0.87120(8) 0.3627(2) -0.0516(3) 0.0222(5) Uani 1 1 d . . .
C10 C 0.89010(9) 0.4343(2) 0.0792(4) 0.0299(6) Uani 1 1 d . . .
H10 H 0.8697 0.4817 0.1460 0.036 Uiso 1 1 calc R . .
C11 C 0.93893(9) 0.4355(2) 0.1107(4) 0.0310(6) Uani 1 1 d . . .
H11 H 0.9521 0.4841 0.1975 0.037 Uiso 1 1 calc R . .
C12 C 0.96809(8) 0.3636(2) 0.0119(3) 0.0245(5) Uani 1 1 d . . .
H12 H 1.0011 0.3623 0.0362 0.029 Uiso 1 1 calc R . .
C13 C 0.90371(8) 0.2964(2) -0.1470(3) 0.0197(5) Uani 1 1 d . . .
H13 H 0.8919 0.2491 -0.2380 0.024 Uiso 1 1 calc R . .

loop_
_atom_site_aniso_label
_atom_site_aniso_U_11
_atom_site_aniso_U_22
_atom_site_aniso_U_33
_atom_site_aniso_U_23
_atom_site_aniso_U_13
_atom_site_aniso_U_12
Cd1 0.01052(11) 0.01832(12) 0.01728(11) 0.000 -0.00082(8) 0.000
P1 0.0119(3) 0.0203(3) 0.0161(2) 0.0001(2) 0.0007(2) 0.0015(2)
O1 0.0164(8) 0.0257(9) 0.0221(8) 0.0037(7) 0.0034(6) 0.0018(7)
O2 0.0245(9) 0.0244(9) 0.0173(7) -0.0030(7) -0.0015(7) -0.0009(7)
O3 0.0159(7) 0.0226(9) 0.0202(8) -0.0002(7) -0.0022(6) 0.0044(6)
N1 0.0147(9) 0.0201(10) 0.0238(9) 0.0018(8) 0.0018(8) 0.0010(8)
C1 0.0132(10) 0.0264(12) 0.0196(10) 0.0014(9) 0.0007(9) 0.0020(9)
C2 0.0190(12) 0.0248(13) 0.0399(14) -0.0061(11) -0.0001(11) 0.0006(10)
C3 0.0205(12) 0.0274(13) 0.0466(16) -0.0049(12) 0.0012(12) 0.0083(10)
C4 0.0125(11) 0.0346(14) 0.0304(12) -0.0021(11) 0.0005(9) 0.0028(10)
C5 0.0177(11) 0.0301(14) 0.0359(13) -0.0063(12) 0.0010(10) 0.0003(10)
C6 0.0171(11) 0.0263(13) 0.0269(12) -0.0035(10) 0.0014(9) 0.0036(10)
C7 0.0171(12) 0.0321(14) 0.0371(14) -0.0043(12) 0.0004(10) 0.0014(10)
C8 0.0171(12) 0.0318(14) 0.0308(13) -0.0034(11) 0.0003(10) 0.0016(10)
C9 0.0153(11) 0.0246(12) 0.0267(11) 0.0010(10) 0.0009(9) 0.0017(9)
C10 0.0223(12) 0.0308(14) 0.0367(14) -0.0115(11) 0.0017(11) 0.0060(11)
C11 0.0239(13) 0.0313(14) 0.0377(14) -0.0129(12) -0.0061(11) 0.0003(11)
C12 0.0147(11) 0.0257(13) 0.0331(13) -0.0023(11) -0.0029(10) -0.0004(9)
C13 0.0170(11) 0.0216(12) 0.0206(11) 0.0008(9) -0.0014(9) -0.0003(9)

loop_
_atom_type_symbol
_atom_type_description
_atom_type_scat_dispersion_real
_atom_type_scat_dispersion_imag
_atom_type_scat_source
C C 0.0033 0.0016 'International Tables Vol C Tables 4.2.6.8 and 6.1.1.4'
H H 0.0000 0.0000 'International Tables Vol C Tables 4.2.6.8 and 6.1.1.4'
N N 0.0061 0.0033 'International Tables Vol C Tables 4.2.6.8 and 6.1.1.4'
O O 0.0106 0.0060 'International Tables Vol C Tables 4.2.6.8 and 6.1.1.4'
P P 0.1023 0.0942 'International Tables Vol C Tables 4.2.6.8 and 6.1.1.4'
Cd Cd -0.8075 1.2024 'International Tables Vol C Tables 4.2.6.8 and 6.1.1.4'

loop_
_geom_angle_atom_site_label_1
_geom_angle_atom_site_label_2
_geom_angle_atom_site_label_3
_geom_angle
_geom_angle_site_symmetry_1
_geom_angle_site_symmetry_3
_geom_angle_publ_flag
O1 Cd1 O1 167.84(9) 3_655 . ?
O1 Cd1 O3 94.74(6) 3_655 7_566 ?
O1 Cd1 O3 92.82(6) . 7_566 ?
O1 Cd1 O3 92.82(6) 3_655 5_665 ?
O1 Cd1 O3 94.74(6) . 5_665 ?
O3 Cd1 O3 103.06(8) 7_566 5_665 ?
O1 Cd1 N1 83.48(6) 3_655 4_455 ?
O1 Cd1 N1 88.01(6) . 4_455 ?
O3 Cd1 N1 173.93(6) 7_566 4_455 ?
O3 Cd1 N1 82.86(6) 5_665 4_455 ?
O1 Cd1 N1 88.01(6) 3_655 2_655 ?
O1 Cd1 N1 83.48(6) . 2_655 ?
O3 Cd1 N1 82.86(6) 7_566 2_655 ?
O3 Cd1 N1 173.93(6) 5_665 2_655 ?
N1 Cd1 N1 91.27(9) 4_455 2_655 ?
O1 P1 O3 116.37(9) . . ?
O1 P1 O2 108.09(10) . . ?
O3 P1 O2 111.36(9) . . ?
O1 P1 C1 107.21(10) . . ?
O3 P1 C1 107.62(10) . . ?
O2 P1 C1 105.58(10) . . ?
P1 O1 Cd1 132.21(10) . . ?
P1 O3 Cd1 139.36(9) . 5_665 ?
C12 N1 C13 118.5(2) . . ?
C12 N1 Cd1 121.07(15) . 2_654 ?
C13 N1 Cd1 119.41(15) . 2_654 ?
C6 C1 C2 118.5(2) . . ?
C6 C1 P1 121.01(18) . . ?
C2 C1 P1 120.46(18) . . ?
C3 C2 C1 120.9(2) . . ?
C2 C3 C4 120.8(2) . . ?
C5 C4 C3 118.2(2) . . ?
C5 C4 C7 118.1(2) . . ?
C3 C4 C7 123.7(2) . . ?
C4 C5 C6 121.0(2) . . ?
C1 C6 C5 120.6(2) . . ?
C8 C7 C4 127.6(3) . . ?
C7 C8 C9 125.2(2) . . ?
C13 C9 C10 116.8(2) . . ?
C13 C9 C8 119.9(2) . . ?
C10 C9 C8 123.3(2) . . ?
C11 C10 C9 120.0(2) . . ?
C10 C11 C12 118.7(2) . . ?
N1 C12 C11 122.5(2) . . ?
N1 C13 C9 123.5(2) . . ?

loop_
_geom_bond_atom_site_label_1
_geom_bond_atom_site_label_2
_geom_bond_distance
_geom_bond_site_symmetry_2
_geom_bond_publ_flag
Cd1 O1 2.2440(16) 3_655 ?
Cd1 O1 2.2440(16) . ?
Cd1 O3 2.3065(15) 7_566 ?
Cd1 O3 2.3065(15) 5_665 ?
Cd1 N1 2.3750(19) 4_455 ?
Cd1 N1 2.3750(19) 2_655 ?
P1 O1 1.4964(17) . ?
P1 O3 1.5149(17) . ?
P1 O2 1.5682(17) . ?
P1 C1 1.812(2) . ?
O3 Cd1 2.3065(15) 5_665 ?
N1 C12 1.329(3) . ?
N1 C13 1.344(3) . ?
N1 Cd1 2.3750(19) 2_654 ?
C1 C6 1.386(3) . ?
C1 C2 1.397(3) . ?
C2 C3 1.387(3) . ?
C3 C4 1.395(4) . ?
C4 C5 1.392(4) . ?
C4 C7 1.469(3) . ?
C5 C6 1.393(3) . ?
C7 C8 1.332(3) . ?
C8 C9 1.470(3) . ?
C9 C13 1.392(3) . ?
C9 C10 1.395(3) . ?
C10 C11 1.383(3) . ?
C11 C12 1.384(3) . ?
